data_1507112
loop_
_publ_author_name
'Fawcett, John'
'Griffith, Gerry A.'
'Percy, Jonathan M.'
'Uneyama, Emi'

_publ_section_title
;
 Unexpectedly selective formation and reactions of epoxycyclooctenones
 under microwave-mediated conditions.
;
_journal_issue 8
_journal_name_full 'Organic letters'
_journal_page_first 1277
_journal_page_last 1280
_journal_paper_doi 10.1021/ol0496327
_journal_volume 6
_journal_year 2004
_chemical_formula_sum 'C10 H16 F2 O4'
_chemical_formula_weight 238.23
_chemical_name_systematic
; 
 ? 
;
_space_group_IT_number 14
_symmetry_cell_setting monoclinic
_symmetry_space_group_name_Hall '-P 2yn'
_symmetry_space_group_name_H-M 'P 1 21/n 1'
_atom_sites_solution_hydrogens geom
_atom_sites_solution_primary direct
_atom_sites_solution_secondary difmap
_audit_creation_method SHELXL-97
_cell_angle_alpha 90.00
_cell_angle_beta 111.2200(10)
_cell_angle_gamma 90.00
_cell_formula_units_Z 4
_cell_length_a 8.9703(7)
_cell_length_b 11.8127(10)
_cell_length_c 10.8941(9)
_cell_measurement_reflns_used 4093
_cell_measurement_temperature 150(2)
_cell_measurement_theta_max 28.34
_cell_measurement_theta_min 2.53
_cell_volume 1076.11(15)
_computing_cell_refinement 'Bruker SMART'
_computing_data_collection 'Bruker SMART'
_computing_data_reduction 'Bruker SAINT'
_computing_molecular_graphics 'Bruker SHELXTL'
_computing_publication_material 'Bruker SHELXTL'
_computing_structure_refinement 'SHELXL-97 (Sheldrick, 1997)'
_computing_structure_solution 'SHELXS-97 (Sheldrick, 1990)'
_diffrn_ambient_temperature 150(2)
_diffrn_measured_fraction_theta_full 0.999
_diffrn_measured_fraction_theta_max 0.999
_diffrn_measurement_device_type 'CCD area detector'
_diffrn_measurement_method 'phi and omega scans'
_diffrn_radiation_monochromator graphite
_diffrn_radiation_source 'fine-focus sealed tube'
_diffrn_radiation_type MoK\a
_diffrn_radiation_wavelength 0.71073
_diffrn_reflns_av_R_equivalents 0.0286
_diffrn_reflns_av_sigmaI/netI 0.0210
_diffrn_reflns_limit_h_max 10
_diffrn_reflns_limit_h_min -10
_diffrn_reflns_limit_k_max 14
_diffrn_reflns_limit_k_min -13
_diffrn_reflns_limit_l_max 12
_diffrn_reflns_limit_l_min -12
_diffrn_reflns_number 7575
_diffrn_reflns_theta_full 25.00
_diffrn_reflns_theta_max 25.00
_diffrn_reflns_theta_min 2.53
_exptl_absorpt_coefficient_mu 0.133
_exptl_absorpt_correction_type none
_exptl_crystal_colour colourless
_exptl_crystal_density_diffrn 1.470
_exptl_crystal_density_method 'not measured'
_exptl_crystal_description block
_exptl_crystal_F_000 504
_exptl_crystal_size_max 0.28
_exptl_crystal_size_mid 0.20
_exptl_crystal_size_min 0.17
_refine_diff_density_max 0.265
_refine_diff_density_min -0.217
_refine_diff_density_rms 0.042
_refine_ls_extinction_method none
_refine_ls_goodness_of_fit_ref 1.065
_refine_ls_hydrogen_treatment mixed
_refine_ls_matrix_type full
_refine_ls_number_parameters 150
_refine_ls_number_reflns 1884
_refine_ls_number_restraints 0
_refine_ls_restrained_S_all 1.065
_refine_ls_R_factor_all 0.0357
_refine_ls_R_factor_gt 0.0327
_refine_ls_shift/su_max 0.000
_refine_ls_shift/su_mean 0.000
_refine_ls_structure_factor_coef Fsqd
_refine_ls_weighting_details 'calc w=1/[\s^2^(Fo^2^)+(0.0440P)^2^+0.2915P] where P=(Fo^2^+2Fc^2^)/3'
_refine_ls_weighting_scheme calc
_refine_ls_wR_factor_gt 0.0832
_refine_ls_wR_factor_ref 0.0853
_reflns_number_gt 1723
_reflns_number_total 1884
_reflns_threshold_expression >2sigma(I)
_cod_data_source_file ol0496327si20040301_101728.cif
_cod_data_source_block 11a
_cod_depositor_comments
;
The following automatic conversions were performed:

'_symmetry_cell_setting' value 'Monoclinic' changed to 'monoclinic'
according to /home/saulius/struct/CIF-dictionaries/cif_core.dic
dictionary named 'cif_core.dic' version 2.4.1 from 2010-06-29.

Automatic conversion script
Id: cif_fix_values 1715 2011-07-08 13:25:40Z adriana 
;
_cod_original_sg_symbol_H-M P2(1)/n
_cod_database_code 1507112

loop_
_symmetry_equiv_pos_as_xyz
'x, y, z'
'-x+1/2, y+1/2, -z+1/2'
'-x, -y, -z'
'x-1/2, -y-1/2, z-1/2'

loop_
_atom_site_label
_atom_site_type_symbol
_atom_site_fract_x
_atom_site_fract_y
_atom_site_fract_z
_atom_site_U_iso_or_equiv
_atom_site_adp_type
_atom_site_occupancy
_atom_site_symmetry_multiplicity
_atom_site_calc_flag
_atom_site_refinement_flags
F1 F 0.70543(9) 0.07306(7) 0.38037(8) 0.0271(2) Uani 1 1 d .
F2 F 0.71434(10) 0.25506(7) 0.35041(8) 0.0279(2) Uani 1 1 d .
O1 O 0.98715(11) 0.03776(8) 0.34176(9) 0.0219(2) Uani 1 1 d .
O2 O 1.00502(12) 0.15417(8) 0.51225(9) 0.0248(2) Uani 1 1 d .
H2 H 0.9829 0.0940 0.5431 0.037 Uiso 1 1 calc R
O3 O 0.52631(11) 0.13184(8) 0.12289(10) 0.0255(2) Uani 1 1 d .
H3 H 0.4899 0.1947 0.0893 0.038 Uiso 1 1 calc R
O4 O 0.72133(12) 0.01827(9) -0.00216(9) 0.0270(3) Uani 1 1 d .
H4 H 0.6388 -0.0216 -0.0350 0.041 Uiso 1 1 calc R
C1 C 0.94728(17) 0.14780(11) 0.37489(12) 0.0210(3) Uani 1 1 d .
C2 C 0.76383(17) 0.15280(11) 0.31874(13) 0.0213(3) Uani 1 1 d .
C3 C 0.69554(16) 0.13498(11) 0.17068(13) 0.0205(3) Uani 1 1 d .
H3A H 0.7297 0.1996 0.1277 0.025 Uiso 1 1 calc R
C4 C 0.76176(16) 0.02559(11) 0.13597(13) 0.0215(3) Uani 1 1 d .
H4A H 0.7157 -0.0407 0.1671 0.026 Uiso 1 1 calc R
C5 C 0.94487(16) 0.02304(11) 0.20056(13) 0.0222(3) Uani 1 1 d .
H5 H 0.9816 -0.0540 0.1858 0.027 Uiso 1 1 calc R
C6 C 1.03086(16) 0.11028(12) 0.14461(13) 0.0250(3) Uani 1 1 d .
H6A H 0.9502 0.1508 0.0706 0.030 Uiso 1 1 calc R
H6B H 1.1030 0.0697 0.1090 0.030 Uiso 1 1 calc R
C7 C 1.12925(16) 0.19769(12) 0.24698(13) 0.0260(3) Uani 1 1 d .
C8 C 1.02452(16) 0.24229(11) 0.32119(13) 0.0229(3) Uani 1 1 d .
H8A H 1.0910 0.2901 0.3955 0.027 Uiso 1 1 calc R
H8B H 0.9391 0.2907 0.2610 0.027 Uiso 1 1 calc R
C9 C 1.28510(18) 0.14539(14) 0.34203(16) 0.0349(4) Uani 1 1 d .
H9A H 1.3481 0.1162 0.2919 0.052 Uiso 1 1 calc R
H9B H 1.2597 0.0833 0.3908 0.052 Uiso 1 1 calc R
H9C H 1.3469 0.2033 0.4040 0.052 Uiso 1 1 calc R
C10 C 1.17234(19) 0.29738(14) 0.17653(15) 0.0359(4) Uani 1 1 d .
H10A H 1.2349 0.3528 0.2417 0.054 Uiso 1 1 calc R
H10B H 1.0742 0.3331 0.1171 0.054 Uiso 1 1 calc R
H10C H 1.2356 0.2701 0.1256 0.054 Uiso 1 1 calc R

loop_
_atom_site_aniso_label
_atom_site_aniso_U_11
_atom_site_aniso_U_22
_atom_site_aniso_U_33
_atom_site_aniso_U_23
_atom_site_aniso_U_13
_atom_site_aniso_U_12
F1 0.0319(5) 0.0265(4) 0.0264(4) 0.0033(3) 0.0148(4) -0.0037(3)
F2 0.0332(5) 0.0220(4) 0.0305(5) -0.0042(3) 0.0141(4) 0.0040(3)
O1 0.0277(5) 0.0188(5) 0.0178(5) 0.0003(4) 0.0065(4) 0.0033(4)
O2 0.0343(6) 0.0211(5) 0.0171(5) 0.0004(4) 0.0071(4) -0.0033(4)
O3 0.0199(5) 0.0254(5) 0.0288(5) 0.0022(4) 0.0061(4) -0.0001(4)
O4 0.0276(6) 0.0317(6) 0.0200(5) -0.0069(4) 0.0065(4) -0.0059(4)
C1 0.0272(7) 0.0186(7) 0.0160(6) -0.0018(5) 0.0064(5) 0.0002(5)
C2 0.0276(8) 0.0149(7) 0.0241(7) 0.0004(5) 0.0125(6) 0.0004(5)
C3 0.0194(7) 0.0196(7) 0.0217(7) 0.0013(5) 0.0066(5) -0.0014(5)
C4 0.0241(7) 0.0204(7) 0.0194(7) -0.0017(5) 0.0071(6) -0.0020(5)
C5 0.0259(7) 0.0218(7) 0.0175(7) -0.0028(5) 0.0063(6) 0.0031(5)
C6 0.0228(7) 0.0319(8) 0.0211(7) -0.0016(6) 0.0089(6) 0.0001(6)
C7 0.0233(7) 0.0313(8) 0.0227(7) -0.0010(6) 0.0077(6) -0.0042(6)
C8 0.0256(7) 0.0214(7) 0.0198(7) -0.0009(5) 0.0059(6) -0.0031(6)
C9 0.0229(8) 0.0452(10) 0.0330(8) -0.0033(7) 0.0058(6) -0.0019(7)
C10 0.0339(9) 0.0441(10) 0.0316(8) 0.0003(7) 0.0143(7) -0.0120(7)

loop_
_atom_type_symbol
_atom_type_description
_atom_type_scat_dispersion_real
_atom_type_scat_dispersion_imag
_atom_type_scat_source
C C 0.0033 0.0016 'International Tables Vol C Tables 4.2.6.8 and 6.1.1.4'
H H 0.0000 0.0000 'International Tables Vol C Tables 4.2.6.8 and 6.1.1.4'
O O 0.0106 0.0060 'International Tables Vol C Tables 4.2.6.8 and 6.1.1.4'
F F 0.0171 0.0103 'International Tables Vol C Tables 4.2.6.8 and 6.1.1.4'

loop_
_geom_angle_atom_site_label_1
_geom_angle_atom_site_label_2
_geom_angle_atom_site_label_3
_geom_angle
C1 O1 C5 112.49(9)
O2 C1 O1 106.85(10)
O2 C1 C2 110.67(11)
O1 C1 C2 105.34(10)
O2 C1 C8 108.98(10)
O1 C1 C8 112.09(11)
C2 C1 C8 112.73(11)
F1 C2 F2 105.46(10)
F1 C2 C3 110.33(10)
F2 C2 C3 110.24(10)
F1 C2 C1 108.91(10)
F2 C2 C1 109.33(10)
C3 C2 C1 112.33(11)
O3 C3 C2 111.15(11)
O3 C3 C4 110.39(10)
C2 C3 C4 109.70(10)
O4 C4 C3 109.99(11)
O4 C4 C5 107.79(10)
C3 C4 C5 110.54(11)
O1 C5 C4 107.96(10)
O1 C5 C6 111.24(10)
C4 C5 C6 114.31(11)
C5 C6 C7 113.57(11)
C10 C7 C9 108.31(12)
C10 C7 C8 108.27(12)
C9 C7 C8 111.32(12)
C10 C7 C6 109.58(11)
C9 C7 C6 111.18(12)
C8 C7 C6 108.13(11)
C1 C8 C7 113.38(11)

loop_
_geom_bond_atom_site_label_1
_geom_bond_atom_site_label_2
_geom_bond_distance
F1 C2 1.3664(15)
F2 C2 1.3734(15)
O1 C1 1.4288(16)
O1 C5 1.4554(15)
O2 C1 1.3971(16)
O3 C3 1.4159(16)
O4 C4 1.4172(15)
C1 C2 1.535(2)
C1 C8 1.5368(18)
C2 C3 1.5186(18)
C3 C4 1.5259(18)
C4 C5 1.5354(19)
C5 C6 1.5391(19)
C6 C7 1.5415(19)
C7 C10 1.530(2)
C7 C9 1.536(2)
C7 C8 1.5375(19)
